data_2018275
loop_
_publ_author_name
'Matczak-Jon, Ewa'
'\'Slepokura, Katarzyna'

_publ_section_title
;
 Conformations and resulting hydrogen-bonded networks of hydrogen
 {phosphono[(pyridin-1-ium-3-yl)amino]methyl}phosphonate and related
 2-chloro and 6-chloro derivatives
;
_journal_coeditor_code FG3227
_journal_issue 11
_journal_name_full 'Acta Crystallographica Section C'
_journal_page_first o450
_journal_page_last o456
_journal_paper_doi 10.1107/S0108270111040650
_journal_volume 67
_journal_year 2011
_chemical_formula_iupac 'C6 H10 N2 O6 P2 , H2 O'
_chemical_formula_moiety 'C6 H10 N2 O6 P2, H2 O'
_chemical_formula_sum 'C6 H12 N2 O7 P2'
_chemical_formula_weight 286.12
_chemical_name_systematic
;
hydrogen {phosphono[(pyridin-1-ium-3-yl)amino]methyl}phosphonate
monohydrate
;
_space_group_IT_number 13
_symmetry_cell_setting monoclinic
_symmetry_space_group_name_Hall '-P 2yac'
_symmetry_space_group_name_H-M 'P 1 2/n 1'
_atom_sites_solution_hydrogens geom
_atom_sites_solution_primary direct
_atom_sites_solution_secondary difmap
_cell_angle_alpha 90.00
_cell_angle_beta 103.55(3)
_cell_angle_gamma 90.00
_cell_formula_units_Z 4
_cell_length_a 9.068(3)
_cell_length_b 7.513(2)
_cell_length_c 16.126(4)
_cell_measurement_reflns_used 4599
_cell_measurement_temperature 294(2)
_cell_measurement_theta_max 36.59
_cell_measurement_theta_min 3.00
_cell_volume 1068.1(5)
_computing_cell_refinement 'CrysAlis RED (Oxford Diffraction, 2009)'
_computing_data_collection 'CrysAlis CCD (Oxford Diffraction, 2009)'
_computing_data_reduction 'CrysAlis RED (Oxford Diffraction, 2009)'
_computing_molecular_graphics
;
XP (Bruker, 1998) and DIAMOND (Brandenburg, 2005)
;
_computing_publication_material 'SHELXL97 (Sheldrick, 2008)'
_computing_structure_refinement 'SHELXL97 (Sheldrick, 2008)'
_computing_structure_solution 'SHELXS97 (Sheldrick, 2008)'
_diffrn_ambient_temperature 294(2)
_diffrn_measured_fraction_theta_full 0.998
_diffrn_measured_fraction_theta_max 0.929
_diffrn_measurement_device_type 'Kuma KM-4-CCD \k-geometry diffractometer with Sapphire CCD camera'
_diffrn_measurement_method \w
_diffrn_radiation_monochromator graphite
_diffrn_radiation_source 'Enhance (Mo) X-ray Source'
_diffrn_radiation_type MoK\a
_diffrn_radiation_wavelength 0.71073
_diffrn_reflns_av_R_equivalents 0.0338
_diffrn_reflns_av_sigmaI/netI 0.0289
_diffrn_reflns_limit_h_max 12
_diffrn_reflns_limit_h_min -11
_diffrn_reflns_limit_k_max 10
_diffrn_reflns_limit_k_min -9
_diffrn_reflns_limit_l_max 17
_diffrn_reflns_limit_l_min -22
_diffrn_reflns_number 9984
_diffrn_reflns_theta_full 26.00
_diffrn_reflns_theta_max 30.00
_diffrn_reflns_theta_min 3.01
_exptl_absorpt_coefficient_mu 0.436
_exptl_absorpt_correction_T_max 1.000
_exptl_absorpt_correction_T_min 0.880
_exptl_absorpt_correction_type multi-scan
_exptl_absorpt_process_details '(CrysAlis RED; Oxford Diffraction, 2009)'
_exptl_crystal_colour colourless
_exptl_crystal_density_diffrn 1.779
_exptl_crystal_density_method 'not measured'
_exptl_crystal_description plate
_exptl_crystal_F_000 592
_exptl_crystal_size_max 0.38
_exptl_crystal_size_mid 0.30
_exptl_crystal_size_min 0.15
_refine_diff_density_max 0.516
_refine_diff_density_min -0.270
_refine_ls_extinction_method none
_refine_ls_goodness_of_fit_ref 1.057
_refine_ls_hydrogen_treatment mixed
_refine_ls_matrix_type full
_refine_ls_number_parameters 164
_refine_ls_number_reflns 2907
_refine_ls_number_restraints 4
_refine_ls_restrained_S_all 1.056
_refine_ls_R_factor_all 0.0745
_refine_ls_R_factor_gt 0.0553
_refine_ls_shift/su_max 0.001
_refine_ls_shift/su_mean 0.000
_refine_ls_structure_factor_coef Fsqd
_refine_ls_weighting_details 'calc w = 1/[\s^2^(Fo^2^)+(0.0497P)^2^+1.2174P] where P=(Fo^2^+2Fc^2^)/3'
_refine_ls_weighting_scheme calc
_refine_ls_wR_factor_gt 0.1283
_refine_ls_wR_factor_ref 0.1342
_reflns_number_gt 2229
_reflns_number_total 2907
_reflns_threshold_expression I>2\s(I)
_cod_data_source_file fg3227.cif
_cod_data_source_block Ia
_cod_original_sg_symbol_H-M 'P 2/n'
_cod_database_code 2018275
_cod_database_fobs_code 2018275

loop_
_symmetry_equiv_pos_as_xyz
'x, y, z'
'-x+1/2, y, -z+1/2'
'-x, -y, -z'
'x-1/2, -y, z-1/2'

loop_
_atom_site_type_symbol
_atom_site_label
_atom_site_fract_x
_atom_site_fract_y
_atom_site_fract_z
_atom_site_U_iso_or_equiv
_atom_site_adp_type
_atom_site_calc_flag
_atom_site_refinement_flags
_atom_site_occupancy
_atom_site_symmetry_multiplicity
P P1 0.56863(8) 0.48611(10) 0.64225(4) 0.03476(19) Uani d . 1 1
P P2 0.54692(8) 0.89445(10) 0.65678(5) 0.0400(2) Uani d . 1 1
O O1 0.4872(2) 0.3430(3) 0.58346(12) 0.0459(5) Uani d . 1 1
O O2 0.7311(2) 0.5206(3) 0.63803(12) 0.0414(5) Uani d . 1 1
O O3 0.5568(2) 0.4433(3) 0.73439(12) 0.0413(5) Uani d . 1 1
H H3 0.6325 0.4807 0.7683 0.062 Uiso calc R 1 1
O O4 0.5588(2) 0.8874(3) 0.75121(14) 0.0498(5) Uani d . 1 1
O O5 0.4358(3) 1.0345(3) 0.6104(2) 0.0681(8) Uani d . 1 1
H H5 0.4797 1.1301 0.6113 0.102 Uiso calc R 1 1
O O6 0.7007(2) 0.9224(3) 0.63428(13) 0.0467(5) Uani d . 1 1
H H6 0.7692 0.9042 0.6766 0.070 Uiso calc R 1 1
N N1 0.3097(3) 0.6715(3) 0.62392(15) 0.0405(6) Uani d . 1 1
H H1N 0.3028 0.6332 0.6731 0.049 Uiso calc R 1 1
N N2 -0.0895(3) 0.7016(4) 0.5358(2) 0.0556(7) Uani d . 1 1
H H2N -0.1711 0.6745 0.5514 0.067 Uiso calc R 1 1
C C1 0.4619(3) 0.6894(4) 0.60906(17) 0.0341(5) Uani d . 1 1
H H1 0.4503 0.7005 0.5473 0.041 Uiso calc R 1 1
C C2 0.0424(3) 0.6713(4) 0.5892(2) 0.0447(7) Uani d . 1 1
H H21 0.0448 0.6233 0.6426 0.054 Uiso calc R 1 1
C C3 0.1779(3) 0.7103(4) 0.56656(17) 0.0346(6) Uani d . 1 1
C C4 0.1690(3) 0.7876(4) 0.48699(19) 0.0419(7) Uani d . 1 1
H H41 0.2570 0.8191 0.4704 0.050 Uiso calc R 1 1
C C5 0.0292(4) 0.8170(5) 0.4330(2) 0.0526(8) Uani d . 1 1
H H51 0.0228 0.8667 0.3795 0.063 Uiso calc R 1 1
C C6 -0.1016(4) 0.7728(5) 0.4583(3) 0.0604(10) Uani d . 1 1
H H61 -0.1964 0.7921 0.4222 0.072 Uiso calc R 1 1
O O1W 0.2500 0.4159(6) 0.7500 0.0778(12) Uani d SD 1 2
O O2W 0.2500 0.0580(6) 0.7500 0.1015(16) Uani d SD 1 2
H H1W 0.2500 0.3039(10) 0.7500 0.152 Uiso d SD 1 2
H H2W 0.338(4) 0.4501(19) 0.750(9) 0.152 Uiso d PD 0.50 1
H H3W 0.317(4) -0.0072(16) 0.737(4) 0.152 Uiso d D 1 1

loop_
_atom_site_aniso_label
_atom_site_aniso_U_11
_atom_site_aniso_U_22
_atom_site_aniso_U_33
_atom_site_aniso_U_12
_atom_site_aniso_U_13
_atom_site_aniso_U_23
P1 0.0338(4) 0.0351(4) 0.0333(3) 0.0017(3) 0.0036(3) 0.0037(3)
P2 0.0305(4) 0.0360(4) 0.0494(4) 0.0000(3) 0.0008(3) 0.0060(3)
O1 0.0539(13) 0.0392(11) 0.0390(11) -0.0043(10) -0.0003(9) -0.0002(9)
O2 0.0338(10) 0.0509(12) 0.0399(10) 0.0038(9) 0.0097(8) 0.0072(9)
O3 0.0352(10) 0.0516(12) 0.0359(10) 0.0005(9) 0.0059(8) 0.0091(9)
O4 0.0380(11) 0.0612(14) 0.0507(12) -0.0046(10) 0.0115(9) -0.0104(11)
O5 0.0400(13) 0.0420(13) 0.108(2) 0.0007(10) -0.0106(13) 0.0166(14)
O6 0.0354(11) 0.0561(13) 0.0455(11) -0.0093(10) 0.0034(9) 0.0118(10)
N1 0.0304(12) 0.0504(14) 0.0401(12) 0.0005(11) 0.0069(10) 0.0119(11)
N2 0.0327(14) 0.0644(19) 0.0705(19) -0.0053(13) 0.0135(13) -0.0158(15)
C1 0.0270(13) 0.0389(14) 0.0352(13) 0.0009(11) 0.0045(10) 0.0071(11)
C2 0.0363(15) 0.0466(17) 0.0517(17) -0.0049(13) 0.0117(13) -0.0060(14)
C3 0.0276(13) 0.0339(14) 0.0410(14) -0.0018(10) 0.0056(11) -0.0028(11)
C4 0.0356(15) 0.0460(17) 0.0425(15) -0.0011(12) 0.0059(12) 0.0002(13)
C5 0.0514(19) 0.058(2) 0.0414(16) 0.0082(16) -0.0037(14) -0.0029(15)
C6 0.0318(17) 0.063(2) 0.075(2) 0.0075(15) -0.0113(16) -0.0161(19)
O1W 0.113(4) 0.068(2) 0.069(2) 0.000 0.054(3) 0.000
O2W 0.133(5) 0.071(3) 0.123(4) 0.000 0.076(4) 0.000

loop_
_atom_type_symbol
_atom_type_description
_atom_type_scat_dispersion_real
_atom_type_scat_dispersion_imag
_atom_type_scat_source
C C 0.0033 0.0016 'International Tables Vol C Tables 4.2.6.8 and 6.1.1.4'
H H 0.0000 0.0000 'International Tables Vol C Tables 4.2.6.8 and 6.1.1.4'
N N 0.0061 0.0033 'International Tables Vol C Tables 4.2.6.8 and 6.1.1.4'
O O 0.0106 0.0060 'International Tables Vol C Tables 4.2.6.8 and 6.1.1.4'
P P 0.1023 0.0942 'International Tables Vol C Tables 4.2.6.8 and 6.1.1.4'

loop_
_geom_angle_atom_site_label_1
_geom_angle_atom_site_label_2
_geom_angle_atom_site_label_3
_geom_angle
_geom_angle_publ_flag
O1 P1 O2 115.63(13) yes
O1 P1 O3 108.77(12) yes
O2 P1 O3 111.45(11) yes
O1 P1 C1 105.38(13) yes
O2 P1 C1 107.42(12) yes
O3 P1 C1 107.75(12) yes
O4 P2 O5 113.77(16) yes
O4 P2 O6 113.01(12) yes
O5 P2 O6 108.81(14) yes
O4 P2 C1 108.85(13) yes
O5 P2 C1 102.22(14) yes
O6 P2 C1 109.60(13) yes
P1 O3 H3 109.5 ?
P2 O5 H5 109.5 ?
P2 O6 H6 109.5 ?
C1 N1 C3 125.6(2) yes
C3 N1 H1N 117.2 ?
C1 N1 H1N 117.2 ?
C2 N2 C6 122.8(3) ?
C2 N2 H2N 118.6 ?
C6 N2 H2N 118.6 ?
P1 C1 P2 116.41(14) yes
P1 C1 N1 109.38(18) yes
P2 C1 N1 109.44(19) yes
N1 C1 H1 107.1 ?
P2 C1 H1 107.1 ?
P1 C1 H1 107.1 ?
N2 C2 C3 120.9(3) ?
N2 C2 H21 119.6 ?
C3 C2 H21 119.6 ?
N1 C3 C2 117.7(3) ?
N1 C3 C4 124.6(3) ?
C2 C3 C4 117.7(3) ?
C5 C4 C3 119.7(3) ?
C5 C4 H41 120.2 ?
C3 C4 H41 120.2 ?
C4 C5 C6 120.1(3) ?
C4 C5 H51 119.9 ?
C6 C5 H51 119.9 ?
N2 C6 C5 118.8(3) ?
N2 C6 H61 120.6 ?
C5 C6 H61 120.6 ?
H1W O1W H2W 107.8(11) ?

loop_
_geom_bond_atom_site_label_1
_geom_bond_atom_site_label_2
_geom_bond_distance
_geom_bond_publ_flag
P1 O1 1.507(2) yes
P1 O2 1.513(2) yes
P1 O3 1.548(2) yes
P1 C1 1.820(3) yes
P2 O4 1.502(2) yes
P2 O5 1.526(2) yes
P2 O6 1.536(2) yes
P2 C1 1.811(3) yes
O3 H3 0.82 ?
O5 H5 0.82 ?
O6 H6 0.82 ?
N1 C1 1.462(3) yes
N1 C3 1.360(4) yes
N1 H1N 0.86 ?
N2 C2 1.319(4) ?
N2 C6 1.339(5) ?
N2 H2N 0.86 ?
C1 H1 0.98 ?
C2 C3 1.393(4) ?
C2 H21 0.93 ?
C3 C4 1.393(4) ?
C4 C5 1.377(4) ?
C4 H41 0.93 ?
C5 C6 1.382(5) ?
C5 H51 0.93 ?
C6 H61 0.93 ?
O1W H1W 0.84 ?
O1W H2W 0.84 ?
O2W H3W 0.84 ?

loop_
_geom_hbond_atom_site_label_D
_geom_hbond_atom_site_label_H
_geom_hbond_atom_site_label_A
_geom_hbond_site_symmetry_A
_geom_hbond_distance_DH
_geom_hbond_distance_HA
_geom_hbond_distance_DA
_geom_hbond_angle_DHA
O3 H3 O2 2_656 0.82 1.74 2.532(3) 162
O5 H5 O1 1_565 0.82 1.67 2.424(3) 152
O6 H6 O4 2_656 0.82 1.72 2.519(3) 165
N1 H1N O1W . 0.86 2.17 2.938(4) 148
N2 H2N O2 1_455 0.86 2.16 2.911(4) 146
O1W H1W O2W . 0.84 1.85 2.689(6) 180
O1W H2W O3 . 0.84 2.06 2.859(2) 160
O2W H3W O4 1_545 0.84 2.30 3.076(3) 155
O2W H3W O5 1_545 0.84 2.55 3.116(3) 126
C1 H1 O1 3_666 0.98 2.33 3.253(4) 156
C6 H61 O5 3_576 0.93 2.48 3.306(4) 148

loop_
_geom_torsion_atom_site_label_1
_geom_torsion_atom_site_label_2
_geom_torsion_atom_site_label_3
_geom_torsion_atom_site_label_4
_geom_torsion
_geom_torsion_publ_flag
O1 P1 C1 P2 -170.95(14) yes
O2 P1 C1 P2 -47.14(18) ?
O3 P1 C1 P2 73.05(17) ?
O4 P2 C1 P1 -63.49(18) ?
O5 P2 C1 P1 175.87(17) yes
O6 P2 C1 P1 60.57(18) ?
O1 P1 C1 N1 64.4(2) ?
O2 P1 C1 N1 -171.79(18) ?
O3 P1 C1 N1 -51.6(2) ?
O4 P2 C1 N1 61.1(2) ?
O5 P2 C1 N1 -59.5(2) ?
O6 P2 C1 N1 -174.80(17) ?
C3 N1 C1 P1 -131.5(3) yes
C3 N1 C1 P2 99.9(3) yes
C6 N2 C2 C3 -1.0(5) ?
C1 N1 C3 C2 174.8(3) yes
C1 N1 C3 C4 -5.7(5) ?
N2 C2 C3 N1 -178.4(3) ?
N2 C2 C3 C4 2.1(4) ?
N1 C3 C4 C5 178.4(3) ?
C2 C3 C4 C5 -2.1(4) ?
C3 C4 C5 C6 1.1(5) ?
C2 N2 C6 C5 -0.1(5) ?
C4 C5 C6 N2 0.1(5) ?
